data_4023365
loop_
_publ_author_name
'Alexander O. Terent'ev'
'Maxim M. Platonov'
'Anna I. Tursina'
'Vladimir V. Chernyshev'
'Gennady I. Nikishin'

_publ_contact_author V.V.Chernyshev
_publ_contact_author_address
;
      Department of Chemistry 
      Moscow State University
      119992 Moscow
      Russia
;
_publ_contact_author_email vladimir@struct.chem.msu.ru
_publ_contact_author_fax '+ 7-095-9390898'
_publ_contact_author_name 'Dr. Vladimir V. Chernyshev'
_publ_contact_author_phone '+ 7-095-9393654'
_publ_section_title
;
 Synthesis of Cyclic Peroxides Containing the Si-gem-bisperoxide
 Fragment. 1,2,4,5,7,8-Hexaoxa-3-silonanes as a New Class of
 Peroxides
;
_journal_name_full 'Journal of Organic Chemistry'
_journal_page_first 3169
_journal_page_last 3174
_journal_paper_doi 10.1021/jo7027213
_journal_volume 73
_journal_year 2008
_chemical_formula_moiety 'C26 H50 O6 Si'
_chemical_formula_sum 'C26 H50 O6 Si'
_chemical_formula_weight 486.75
_chemical_name_systematic
; 
 ? 
;
_space_group_IT_number 2
_symmetry_cell_setting triclinic
_symmetry_space_group_name_Hall '-P 1'
_symmetry_space_group_name_H-M 'P -1'
_atom_sites_solution_hydrogens geom
_atom_sites_solution_primary direct
_atom_sites_solution_secondary difmap
_audit_creation_method SHELXL-97
_cell_angle_alpha 104.61(3)
_cell_angle_beta 93.98(3)
_cell_angle_gamma 103.76(3)
_cell_formula_units_Z 2
_cell_length_a 8.437(3)
_cell_length_b 11.220(4)
_cell_length_c 15.985(5)
_cell_measurement_reflns_used 25
_cell_measurement_temperature 293(2)
_cell_measurement_theta_max 18.68
_cell_measurement_theta_min 12.42
_cell_volume 1408.7(8)
_computing_cell_refinement 'CAD4 Express (Enraf Nonius, 1994)'
_computing_data_collection 'CAD4 Express (Enraf Nonius, 1994)'
_computing_data_reduction 'XCAD4 (Harms & Wocadlo, 1995)'
_computing_structure_refinement 'SHELXL97 (Sheldrick, 1997)'
_computing_structure_solution 'SHELXS97 (Sheldrick, 1997)'
_diffrn_ambient_temperature 293(2)
_diffrn_detector 'scintillation LiI'
_diffrn_detector_dtime 1.195
_diffrn_measured_fraction_theta_full 0.98
_diffrn_measured_fraction_theta_max 0.98
_diffrn_measurement_device '\k-geometry diffractometer'
_diffrn_measurement_device_type 'Enraf Nonius CAD4'
_diffrn_measurement_method 'non-profiled omega scans'
_diffrn_radiation_monochromator graphite
_diffrn_radiation_probe x-ray
_diffrn_radiation_source 'fine-focus sealed tube'
_diffrn_radiation_type MoK\a
_diffrn_radiation_wavelength 0.71073
_diffrn_reflns_av_R_equivalents 0.0418
_diffrn_reflns_av_sigmaI/netI 0.1133
_diffrn_reflns_limit_h_max 10
_diffrn_reflns_limit_h_min -10
_diffrn_reflns_limit_k_max 13
_diffrn_reflns_limit_k_min -14
_diffrn_reflns_limit_l_max 20
_diffrn_reflns_limit_l_min 0
_diffrn_reflns_number 6238
_diffrn_reflns_theta_full 26.98
_diffrn_reflns_theta_max 26.98
_diffrn_reflns_theta_min 1.33
_diffrn_source 'Enraf Nonius FR590'
_diffrn_standards_decay_% 10
_diffrn_standards_interval_count 120
_diffrn_standards_number 3
_exptl_absorpt_coefficient_mu 0.119
_exptl_absorpt_correction_T_max 0.991
_exptl_absorpt_correction_T_min 0.958
_exptl_absorpt_correction_type psi-scan
_exptl_absorpt_process_details
;
North A.C.T., Phillips D.C. & Mathews F.S. (1968) Acta. Cryst. A24, 351
Number of psi-scan sets used was   5
Theta correction was applied.
Averaged transmission function was used.
No Fourier smoothing was applied.
;
_exptl_crystal_colour colourless
_exptl_crystal_density_diffrn 1.148
_exptl_crystal_density_method 'not measured'
_exptl_crystal_description stick
_exptl_crystal_F_000 536
_exptl_crystal_size_max 0.51
_exptl_crystal_size_mid 0.13
_exptl_crystal_size_min 0.07
_refine_diff_density_max 0.232
_refine_diff_density_min -0.195
_refine_diff_density_rms 0.047
_refine_ls_extinction_method none
_refine_ls_goodness_of_fit_ref 1.010
_refine_ls_hydrogen_treatment constr
_refine_ls_matrix_type full
_refine_ls_number_parameters 298
_refine_ls_number_reflns 6017
_refine_ls_number_restraints 0
_refine_ls_restrained_S_all 1.010
_refine_ls_R_factor_all 0.1535
_refine_ls_R_factor_gt 0.0527
_refine_ls_shift/su_max 0.000
_refine_ls_shift/su_mean 0.000
_refine_ls_structure_factor_coef Fsqd
_refine_ls_weighting_details 'calc w=1/[\s^2^(Fo^2^)+(0.051P)^2^] where P=(Fo^2^+2Fc^2^)/3'
_refine_ls_weighting_scheme calc
_refine_ls_wR_factor_gt 0.1010
_refine_ls_wR_factor_ref 0.1240
_reflns_number_gt 2454
_reflns_number_total 6017
_reflns_threshold_expression >2sigma(I)
_cod_data_source_file jo7027213-File005_1.cif
_cod_data_source_block ioh2
_cod_database_code 4023365

loop_
_symmetry_equiv_pos_as_xyz
'x, y, z'
'-x, -y, -z'

loop_
_atom_site_label
_atom_site_type_symbol
_atom_site_fract_x
_atom_site_fract_y
_atom_site_fract_z
_atom_site_U_iso_or_equiv
_atom_site_adp_type
_atom_site_occupancy
_atom_site_symmetry_multiplicity
_atom_site_calc_flag
_atom_site_refinement_flags
_atom_site_disorder_assembly
_atom_site_disorder_group
Si1 Si 0.18093(15) 0.88468(13) 0.02448(8) 0.0503(4) Uani 1 1 d . . .
O1 O 0.3606(3) 0.8557(3) 0.23190(18) 0.0467(8) Uani 1 1 d . . .
O2 O 0.1892(3) 0.8536(3) 0.24787(18) 0.0477(8) Uani 1 1 d . . .
O3 O 0.1947(3) 1.0158(3) 0.17824(18) 0.0468(7) Uani 1 1 d . . .
O4 O 0.3380(3) 0.8307(3) 0.05478(18) 0.0516(8) Uani 1 1 d . . .
O5 O 0.2639(3) 0.7239(3) 0.08936(19) 0.0496(8) Uani 1 1 d . . .
O6 O 0.0731(3) 0.9231(3) 0.10632(18) 0.0538(8) Uani 1 1 d . . .
C7 C 0.3554(5) 0.7385(4) 0.1711(3) 0.0415(10) Uani 1 1 d . . .
C8 C 0.5400(5) 0.7508(4) 0.1643(3) 0.0451(11) Uani 1 1 d . . .
H8A H 0.5902 0.8349 0.1581 0.054 Uiso 1 1 calc R . .
H8B H 0.5929 0.7446 0.2182 0.054 Uiso 1 1 calc R . .
C9 C 0.3061(5) 1.0816(4) 0.3217(3) 0.0467(11) Uani 1 1 d . . .
H9A H 0.2774 1.1620 0.3296 0.056 Uiso 1 1 calc R . .
H9B H 0.4087 1.0901 0.2970 0.056 Uiso 1 1 calc R . .
C10 C 0.1735(5) 0.9788(4) 0.2564(3) 0.0425(11) Uani 1 1 d . . .
C11 C -0.0028(5) 0.9675(4) 0.2792(3) 0.0510(12) Uani 1 1 d . . .
H11A H -0.0759 0.8915 0.2389 0.061 Uiso 1 1 calc R . .
H11B H -0.0051 0.9564 0.3374 0.061 Uiso 1 1 calc R . .
C12 C 0.2836(6) 1.0221(5) -0.0109(3) 0.0703(15) Uani 1 1 d . . .
H12A H 0.2031 1.0616 -0.0290 0.105 Uiso 1 1 calc R . .
H12B H 0.3408 0.9945 -0.0590 0.105 Uiso 1 1 calc R . .
H12C H 0.3609 1.0825 0.0365 0.105 Uiso 1 1 calc R . .
C13 C 0.7385(6) 0.6180(5) 0.1054(3) 0.0620(14) Uani 1 1 d . . .
H13A H 0.7601 0.5658 0.0513 0.074 Uiso 1 1 calc R . .
H13B H 0.8262 0.6967 0.1230 0.074 Uiso 1 1 calc R . .
C14 C 0.2659(5) 0.6220(4) 0.1962(3) 0.0527(12) Uani 1 1 d . . .
H14A H 0.2838 0.5469 0.1564 0.063 Uiso 1 1 calc R . .
H14B H 0.1488 0.6152 0.1886 0.063 Uiso 1 1 calc R . .
C15 C 0.5731(5) 0.6505(4) 0.0883(3) 0.0542(12) Uani 1 1 d . . .
H15A H 0.5731 0.6811 0.0367 0.065 Uiso 1 1 calc R . .
H15B H 0.4842 0.5730 0.0763 0.065 Uiso 1 1 calc R . .
C16 C -0.2050(5) 1.0967(5) 0.3336(4) 0.0641(14) Uani 1 1 d . . .
H16A H -0.2562 1.1593 0.3195 0.077 Uiso 1 1 calc R . .
H16B H -0.2888 1.0160 0.3196 0.077 Uiso 1 1 calc R . .
C17 C 0.4259(6) 1.1809(5) 0.4809(3) 0.0673(14) Uani 1 1 d . . .
H17A H 0.5253 1.2208 0.4606 0.081 Uiso 1 1 calc R . .
H17B H 0.4590 1.1586 0.5330 0.081 Uiso 1 1 calc R . .
C18 C 0.3243(6) 1.2775(5) 0.5048(3) 0.0657(14) Uani 1 1 d . . .
H18A H 0.3975 1.3591 0.5380 0.079 Uiso 1 1 calc R . .
H18B H 0.2762 1.2891 0.4515 0.079 Uiso 1 1 calc R . .
C19 C -0.0684(6) 1.0812(5) 0.2761(3) 0.0632(14) Uani 1 1 d . . .
H19A H -0.1112 1.0717 0.2162 0.076 Uiso 1 1 calc R . .
H19B H 0.0219 1.1582 0.2949 0.076 Uiso 1 1 calc R . .
C20 C -0.1459(6) 1.1376(5) 0.4297(4) 0.0685(15) Uani 1 1 d . . .
H20A H -0.0763 1.0848 0.4418 0.082 Uiso 1 1 calc R . .
H20B H -0.2406 1.1217 0.4604 0.082 Uiso 1 1 calc R . .
C21 C 0.3355(6) 1.0593(5) 0.4111(3) 0.0625(14) Uani 1 1 d . . .
H21A H 0.2302 1.0240 0.4282 0.075 Uiso 1 1 calc R . .
H21B H 0.3992 0.9971 0.4071 0.075 Uiso 1 1 calc R . .
C22 C 0.7432(6) 0.5481(5) 0.1746(3) 0.0693(15) Uani 1 1 d . . .
H22A H 0.7097 0.5958 0.2268 0.083 Uiso 1 1 calc R . .
H22B H 0.8560 0.5464 0.1893 0.083 Uiso 1 1 calc R . .
C23 C 0.0235(6) 0.7627(5) -0.0583(3) 0.0736(15) Uani 1 1 d . . .
H23A H -0.0633 0.7988 -0.0732 0.110 Uiso 1 1 calc R . .
H23B H -0.0208 0.6922 -0.0355 0.110 Uiso 1 1 calc R . .
H23C H 0.0722 0.7334 -0.1095 0.110 Uiso 1 1 calc R . .
C24 C 0.3169(6) 0.6210(5) 0.2888(3) 0.0623(14) Uani 1 1 d . . .
H24A H 0.2750 0.6828 0.3289 0.075 Uiso 1 1 calc R . .
H24B H 0.4362 0.6473 0.3013 0.075 Uiso 1 1 calc R . .
C25 C 0.1887(6) 1.2399(5) 0.5570(3) 0.0759(16) Uani 1 1 d . . .
H25A H 0.2368 1.2570 0.6171 0.091 Uiso 1 1 calc R . .
H25B H 0.1397 1.1486 0.5348 0.091 Uiso 1 1 calc R . .
C26 C 0.6108(8) 0.3505(5) 0.2237(4) 0.0899(19) Uani 1 1 d . . .
H26A H 0.5545 0.2606 0.1998 0.108 Uiso 1 1 calc R . .
H26B H 0.7183 0.3563 0.2527 0.108 Uiso 1 1 calc R . .
C27 C 0.3327(7) 0.3911(5) 0.2551(4) 0.0819(18) Uani 1 1 d . . .
H27A H 0.3258 0.3916 0.1943 0.098 Uiso 1 1 calc R . .
H27B H 0.2700 0.3077 0.2572 0.098 Uiso 1 1 calc R . .
C28 C 0.2544(7) 0.4908(6) 0.3042(4) 0.0841(18) Uani 1 1 d . . .
H28A H 0.2755 0.4994 0.3662 0.101 Uiso 1 1 calc R . .
H28B H 0.1361 0.4615 0.2869 0.101 Uiso 1 1 calc R . .
C29 C 0.0510(7) 1.3085(6) 0.5556(4) 0.0922(19) Uani 1 1 d . . .
H29A H -0.0221 1.2865 0.5968 0.111 Uiso 1 1 calc R . .
H29B H 0.1002 1.4000 0.5752 0.111 Uiso 1 1 calc R . .
C30 C 0.5141(7) 0.4106(5) 0.2905(4) 0.0754(16) Uani 1 1 d . . .
H30A H 0.5666 0.5015 0.3119 0.091 Uiso 1 1 calc R . .
H30B H 0.5181 0.3747 0.3396 0.091 Uiso 1 1 calc R . .
C31 C 0.6342(7) 0.4117(5) 0.1485(4) 0.0831(18) Uani 1 1 d . . .
H31A H 0.6817 0.3596 0.1045 0.100 Uiso 1 1 calc R . .
H31B H 0.5269 0.4112 0.1221 0.100 Uiso 1 1 calc R . .
C32 C -0.0508(7) 1.2760(5) 0.4663(4) 0.0821(17) Uani 1 1 d . . .
H32A H -0.1281 1.3282 0.4705 0.099 Uiso 1 1 calc R . .
H32B H 0.0224 1.2989 0.4254 0.099 Uiso 1 1 calc R . .

loop_
_atom_site_aniso_label
_atom_site_aniso_U_11
_atom_site_aniso_U_22
_atom_site_aniso_U_33
_atom_site_aniso_U_23
_atom_site_aniso_U_13
_atom_site_aniso_U_12
Si1 0.0415(7) 0.0722(10) 0.0446(8) 0.0196(7) 0.0061(6) 0.0252(7)
O1 0.0362(16) 0.0465(18) 0.058(2) 0.0076(16) 0.0094(14) 0.0182(14)
O2 0.0375(17) 0.0484(19) 0.061(2) 0.0160(16) 0.0164(15) 0.0156(14)
O3 0.0433(17) 0.0532(19) 0.0466(19) 0.0153(16) 0.0078(15) 0.0161(15)
O4 0.0425(17) 0.066(2) 0.057(2) 0.0263(17) 0.0118(15) 0.0228(16)
O5 0.0456(18) 0.0512(19) 0.053(2) 0.0157(16) 0.0040(15) 0.0143(15)
O6 0.0413(17) 0.072(2) 0.0450(19) 0.0092(17) 0.0017(15) 0.0175(16)
C7 0.043(3) 0.045(3) 0.040(3) 0.011(2) 0.005(2) 0.020(2)
C8 0.036(2) 0.049(3) 0.051(3) 0.011(2) 0.003(2) 0.015(2)
C9 0.051(3) 0.046(3) 0.049(3) 0.013(2) 0.013(2) 0.022(2)
C10 0.043(3) 0.037(3) 0.053(3) 0.015(2) 0.013(2) 0.016(2)
C11 0.041(3) 0.062(3) 0.058(3) 0.016(3) 0.016(2) 0.027(2)
C12 0.055(3) 0.097(4) 0.084(4) 0.054(3) 0.017(3) 0.035(3)
C13 0.047(3) 0.067(3) 0.068(3) 0.006(3) 0.018(3) 0.018(3)
C14 0.050(3) 0.048(3) 0.068(3) 0.020(3) 0.013(2) 0.022(2)
C15 0.054(3) 0.060(3) 0.051(3) 0.011(2) 0.010(2) 0.025(2)
C16 0.039(3) 0.084(4) 0.082(4) 0.026(3) 0.018(3) 0.034(3)
C17 0.064(3) 0.085(4) 0.052(3) 0.010(3) 0.000(3) 0.030(3)
C18 0.066(3) 0.063(3) 0.057(3) -0.001(3) 0.002(3) 0.016(3)
C19 0.051(3) 0.089(4) 0.066(3) 0.030(3) 0.018(3) 0.039(3)
C20 0.057(3) 0.087(4) 0.076(4) 0.024(3) 0.031(3) 0.040(3)
C21 0.065(3) 0.073(4) 0.061(3) 0.021(3) 0.007(3) 0.038(3)
C22 0.048(3) 0.082(4) 0.083(4) 0.018(3) 0.003(3) 0.034(3)
C23 0.060(3) 0.095(4) 0.062(3) 0.010(3) 0.002(3) 0.027(3)
C24 0.062(3) 0.073(4) 0.067(4) 0.035(3) 0.018(3) 0.025(3)
C25 0.068(4) 0.102(4) 0.060(3) 0.016(3) 0.011(3) 0.032(3)
C26 0.119(5) 0.071(4) 0.089(5) 0.023(4) 0.002(4) 0.046(4)
C27 0.078(4) 0.061(4) 0.109(5) 0.047(4) -0.011(4) 0.005(3)
C28 0.071(4) 0.097(5) 0.105(5) 0.060(4) 0.024(3) 0.024(3)
C29 0.085(4) 0.094(5) 0.089(5) -0.004(4) 0.020(4) 0.036(4)
C30 0.084(4) 0.074(4) 0.074(4) 0.028(3) -0.002(3) 0.027(3)
C31 0.109(5) 0.067(4) 0.075(4) 0.004(3) 0.009(3) 0.045(4)
C32 0.074(4) 0.077(4) 0.101(5) 0.013(4) 0.011(4) 0.043(3)

loop_
_atom_type_symbol
_atom_type_description
_atom_type_scat_dispersion_real
_atom_type_scat_dispersion_imag
_atom_type_scat_source
C C 0.0033 0.0016 'International Tables Vol C Tables 4.2.6.8 and 6.1.1.4'
H H 0.0000 0.0000 'International Tables Vol C Tables 4.2.6.8 and 6.1.1.4'
O O 0.0106 0.0060 'International Tables Vol C Tables 4.2.6.8 and 6.1.1.4'
Si Si 0.0817 0.0704 'International Tables Vol C Tables 4.2.6.8 and 6.1.1.4'

loop_
_geom_angle_atom_site_label_1
_geom_angle_atom_site_label_2
_geom_angle_atom_site_label_3
_geom_angle
_geom_angle_site_symmetry_1
_geom_angle_site_symmetry_3
_geom_angle_publ_flag
O6 Si1 O4 111.92(15) . . ?
O6 Si1 C12 112.8(2) . . ?
O4 Si1 C12 102.75(19) . . ?
O6 Si1 C23 102.0(2) . . ?
O4 Si1 C23 113.1(2) . . ?
C12 Si1 C23 114.7(2) . . ?
C7 O1 O2 107.3(3) . . ?
C10 O2 O1 106.7(3) . . ?
C10 O3 O6 109.0(3) . . ?
O5 O4 Si1 105.4(2) . . ?
C7 O5 O4 109.2(3) . . ?
O3 O6 Si1 105.3(2) . . ?
O1 C7 O5 111.8(3) . . ?
O1 C7 C14 114.2(3) . . ?
O5 C7 C14 102.3(3) . . ?
O1 C7 C8 101.8(3) . . ?
O5 C7 C8 111.9(3) . . ?
C14 C7 C8 115.1(3) . . ?
C15 C8 C7 114.2(4) . . ?
C15 C8 H8A 108.7 . . ?
C7 C8 H8A 108.7 . . ?
C15 C8 H8B 108.7 . . ?
C7 C8 H8B 108.7 . . ?
H8A C8 H8B 107.6 . . ?
C10 C9 C21 115.7(4) . . ?
C10 C9 H9A 108.4 . . ?
C21 C9 H9A 108.4 . . ?
C10 C9 H9B 108.4 . . ?
C21 C9 H9B 108.4 . . ?
H9A C9 H9B 107.4 . . ?
O2 C10 O3 112.1(3) . . ?
O2 C10 C9 113.9(3) . . ?
O3 C10 C9 102.0(3) . . ?
O2 C10 C11 102.0(3) . . ?
O3 C10 C11 112.4(3) . . ?
C9 C10 C11 114.9(4) . . ?
C19 C11 C10 114.5(4) . . ?
C19 C11 H11A 108.6 . . ?
C10 C11 H11A 108.6 . . ?
C19 C11 H11B 108.6 . . ?
C10 C11 H11B 108.6 . . ?
H11A C11 H11B 107.6 . . ?
Si1 C12 H12A 109.5 . . ?
Si1 C12 H12B 109.5 . . ?
H12A C12 H12B 109.5 . . ?
Si1 C12 H12C 109.5 . . ?
H12A C12 H12C 109.5 . . ?
H12B C12 H12C 109.5 . . ?
C22 C13 C15 114.1(4) . . ?
C22 C13 H13A 108.7 . . ?
C15 C13 H13A 108.7 . . ?
C22 C13 H13B 108.7 . . ?
C15 C13 H13B 108.7 . . ?
H13A C13 H13B 107.6 . . ?
C7 C14 C24 115.1(4) . . ?
C7 C14 H14A 108.5 . . ?
C24 C14 H14A 108.5 . . ?
C7 C14 H14B 108.5 . . ?
C24 C14 H14B 108.5 . . ?
H14A C14 H14B 107.5 . . ?
C8 C15 C13 113.6(4) . . ?
C8 C15 H15A 108.8 . . ?
C13 C15 H15A 108.8 . . ?
C8 C15 H15B 108.8 . . ?
C13 C15 H15B 108.8 . . ?
H15A C15 H15B 107.7 . . ?
C20 C16 C19 114.0(4) . . ?
C20 C16 H16A 108.7 . . ?
C19 C16 H16A 108.7 . . ?
C20 C16 H16B 108.7 . . ?
C19 C16 H16B 108.7 . . ?
H16A C16 H16B 107.6 . . ?
C21 C17 C18 113.9(4) . . ?
C21 C17 H17A 108.8 . . ?
C18 C17 H17A 108.8 . . ?
C21 C17 H17B 108.8 . . ?
C18 C17 H17B 108.8 . . ?
H17A C17 H17B 107.7 . . ?
C25 C18 C17 114.2(4) . . ?
C25 C18 H18A 108.7 . . ?
C17 C18 H18A 108.7 . . ?
C25 C18 H18B 108.7 . . ?
C17 C18 H18B 108.7 . . ?
H18A C18 H18B 107.6 . . ?
C11 C19 C16 113.4(4) . . ?
C11 C19 H19A 108.9 . . ?
C16 C19 H19A 108.9 . . ?
C11 C19 H19B 108.9 . . ?
C16 C19 H19B 108.9 . . ?
H19A C19 H19B 107.7 . . ?
C16 C20 C32 115.2(5) . . ?
C16 C20 H20A 108.5 . . ?
C32 C20 H20A 108.5 . . ?
C16 C20 H20B 108.5 . . ?
C32 C20 H20B 108.5 . . ?
H20A C20 H20B 107.5 . . ?
C17 C21 C9 112.6(4) . . ?
C17 C21 H21A 109.1 . . ?
C9 C21 H21A 109.1 . . ?
C17 C21 H21B 109.1 . . ?
C9 C21 H21B 109.1 . . ?
H21A C21 H21B 107.8 . . ?
C13 C22 C31 114.7(4) . . ?
C13 C22 H22A 108.6 . . ?
C31 C22 H22A 108.6 . . ?
C13 C22 H22B 108.6 . . ?
C31 C22 H22B 108.6 . . ?
H22A C22 H22B 107.6 . . ?
Si1 C23 H23A 109.5 . . ?
Si1 C23 H23B 109.5 . . ?
H23A C23 H23B 109.5 . . ?
Si1 C23 H23C 109.5 . . ?
H23A C23 H23C 109.5 . . ?
H23B C23 H23C 109.5 . . ?
C14 C24 C28 112.9(4) . . ?
C14 C24 H24A 109.0 . . ?
C28 C24 H24A 109.0 . . ?
C14 C24 H24B 109.0 . . ?
C28 C24 H24B 109.0 . . ?
H24A C24 H24B 107.8 . . ?
C18 C25 C29 115.0(5) . . ?
C18 C25 H25A 108.5 . . ?
C29 C25 H25A 108.5 . . ?
C18 C25 H25B 108.5 . . ?
C29 C25 H25B 108.5 . . ?
H25A C25 H25B 107.5 . . ?
C30 C26 C31 114.1(4) . . ?
C30 C26 H26A 108.7 . . ?
C31 C26 H26A 108.7 . . ?
C30 C26 H26B 108.7 . . ?
C31 C26 H26B 108.7 . . ?
H26A C26 H26B 107.6 . . ?
C28 C27 C30 114.2(5) . . ?
C28 C27 H27A 108.7 . . ?
C30 C27 H27A 108.7 . . ?
C28 C27 H27B 108.7 . . ?
C30 C27 H27B 108.7 . . ?
H27A C27 H27B 107.6 . . ?
C27 C28 C24 113.6(4) . . ?
C27 C28 H28A 108.8 . . ?
C24 C28 H28A 108.8 . . ?
C27 C28 H28B 108.8 . . ?
C24 C28 H28B 108.8 . . ?
H28A C28 H28B 107.7 . . ?
C32 C29 C25 114.2(4) . . ?
C32 C29 H29A 108.7 . . ?
C25 C29 H29A 108.7 . . ?
C32 C29 H29B 108.7 . . ?
C25 C29 H29B 108.7 . . ?
H29A C29 H29B 107.6 . . ?
C26 C30 C27 113.7(5) . . ?
C26 C30 H30A 108.8 . . ?
C27 C30 H30A 108.8 . . ?
C26 C30 H30B 108.8 . . ?
C27 C30 H30B 108.8 . . ?
H30A C30 H30B 107.7 . . ?
C22 C31 C26 114.7(5) . . ?
C22 C31 H31A 108.6 . . ?
C26 C31 H31A 108.6 . . ?
C22 C31 H31B 108.6 . . ?
C26 C31 H31B 108.6 . . ?
H31A C31 H31B 107.6 . . ?
C20 C32 C29 115.0(5) . . ?
C20 C32 H32A 108.5 . . ?
C29 C32 H32A 108.5 . . ?
C20 C32 H32B 108.5 . . ?
C29 C32 H32B 108.5 . . ?
H32A C32 H32B 107.5 . . ?

loop_
_geom_bond_atom_site_label_1
_geom_bond_atom_site_label_2
_geom_bond_distance
_geom_bond_site_symmetry_2
_geom_bond_publ_flag
Si1 O6 1.671(3) . ?
Si1 O4 1.673(3) . ?
Si1 C12 1.822(5) . ?
Si1 C23 1.834(5) . ?
O1 C7 1.414(4) . ?
O1 O2 1.482(3) . ?
O2 C10 1.415(4) . ?
O3 C10 1.422(5) . ?
O3 O6 1.477(4) . ?
O4 O5 1.470(4) . ?
O5 C7 1.422(5) . ?
C7 C14 1.509(6) . ?
C7 C8 1.545(5) . ?
C8 C15 1.526(6) . ?
C8 H8A 0.9700 . ?
C8 H8B 0.9700 . ?
C9 C10 1.512(6) . ?
C9 C21 1.526(6) . ?
C9 H9A 0.9700 . ?
C9 H9B 0.9700 . ?
C10 C11 1.540(5) . ?
C11 C19 1.516(6) . ?
C11 H11A 0.9700 . ?
C11 H11B 0.9700 . ?
C12 H12A 0.9600 . ?
C12 H12B 0.9600 . ?
C12 H12C 0.9600 . ?
C13 C22 1.512(7) . ?
C13 C15 1.547(6) . ?
C13 H13A 0.9700 . ?
C13 H13B 0.9700 . ?
C14 C24 1.515(6) . ?
C14 H14A 0.9700 . ?
C14 H14B 0.9700 . ?
C15 H15A 0.9700 . ?
C15 H15B 0.9700 . ?
C16 C20 1.500(7) . ?
C16 C19 1.538(6) . ?
C16 H16A 0.9700 . ?
C16 H16B 0.9700 . ?
C17 C21 1.518(7) . ?
C17 C18 1.528(6) . ?
C17 H17A 0.9700 . ?
C17 H17B 0.9700 . ?
C18 C25 1.505(7) . ?
C18 H18A 0.9700 . ?
C18 H18B 0.9700 . ?
C19 H19A 0.9700 . ?
C19 H19B 0.9700 . ?
C20 C32 1.510(7) . ?
C20 H20A 0.9700 . ?
C20 H20B 0.9700 . ?
C21 H21A 0.9700 . ?
C21 H21B 0.9700 . ?
C22 C31 1.522(7) . ?
C22 H22A 0.9700 . ?
C22 H22B 0.9700 . ?
C23 H23A 0.9600 . ?
C23 H23B 0.9600 . ?
C23 H23C 0.9600 . ?
C24 C28 1.519(7) . ?
C24 H24A 0.9700 . ?
C24 H24B 0.9700 . ?
C25 C29 1.540(7) . ?
C25 H25A 0.9700 . ?
C25 H25B 0.9700 . ?
C26 C30 1.510(7) . ?
C26 C31 1.529(7) . ?
C26 H26A 0.9700 . ?
C26 H26B 0.9700 . ?
C27 C28 1.512(8) . ?
C27 C30 1.539(7) . ?
C27 H27A 0.9700 . ?
C27 H27B 0.9700 . ?
C28 H28A 0.9700 . ?
C28 H28B 0.9700 . ?
C29 C32 1.526(8) . ?
C29 H29A 0.9700 . ?
C29 H29B 0.9700 . ?
C30 H30A 0.9700 . ?
C30 H30B 0.9700 . ?
C31 H31A 0.9700 . ?
C31 H31B 0.9700 . ?
C32 H32A 0.9700 . ?
C32 H32B 0.9700 . ?

loop_
_cod_related_entry_id
_cod_related_entry_database
_cod_related_entry_code
1 ChemSpider 30658663
